data_7704970
loop_
_publ_author_name
'Chapple, Peter M.'
'Cordier, Marie'
'Dorcet, Vincent'
'Roisnel, Thierry'
'Carpentier, Jean-Fran\,cois'
'Sarazin, Yann'

_publ_section_title
;
 A versatile nitrogen ligand for alkaline-earth chemistry.
;
_journal_issue 34
_journal_name_full 'Dalton transactions (Cambridge, England : 2003)'
_journal_page_first 11878
_journal_page_last 11889
_journal_paper_doi 10.1039/d0dt02236e
_journal_volume 49
_journal_year 2020
_chemical_compound_source 'synthesis as described'
_chemical_formula_moiety 'C54 H82 Ba N4 O Si2'
_chemical_formula_sum 'C54 H82 Ba N4 O Si2'
_chemical_formula_weight 996.75
_space_group_crystal_system monoclinic
_space_group_IT_number 14
_space_group_name_Hall '-P 2yn'
_space_group_name_H-M_alt 'P 1 21/n 1'
_atom_sites_solution_hydrogens mixed
_atom_sites_solution_primary dual
_atom_sites_solution_secondary difmap
_audit_update_record
;
2020-07-29 deposited with the CCDC.	2020-07-30 downloaded from the CCDC.
;
_cell_angle_alpha 90
_cell_angle_beta 100.3420(10)
_cell_angle_gamma 90
_cell_formula_units_Z 4
_cell_length_a 13.4812(4)
_cell_length_b 18.9373(7)
_cell_length_c 22.0367(8)
_cell_measurement_reflns_used 9963
_cell_measurement_temperature 150(2)
_cell_measurement_theta_max 27.5529
_cell_measurement_theta_min 2.1649
_cell_measurement_wavelength 0.710730
_cell_volume 5534.5(3)
_computing_cell_refinement 'APEX3 (Bruker, 2015)'
_computing_data_collection 'Bruker APEX3 (Bruker, 2015)'
_computing_data_reduction 'SAINT (Bruker, 2014)'
_computing_molecular_graphics
;
   'SXGRAPH (L. Farrugia, 1999), Mercury (CSD, 2016)'
;
_computing_publication_material 'CRYSCALC (T. Roisnel, local program, 2019)'
_computing_structure_refinement 'SHELXL-2018_3 (Sheldrick, 2018)'
_computing_structure_solution 'SHELXT 2018_2 (Sheldrick, 2018)'
_diffrn_ambient_temperature 150(2)
_diffrn_detector '(CMOS) PHOTON 100'
_diffrn_detector_area_resol_mean 10.4167
_diffrn_measured_fraction_theta_full 0.999
_diffrn_measured_fraction_theta_max 0.996
_diffrn_measurement_device_type 'D8 VENTURE Bruker AXS'
_diffrn_measurement_method 'rotation images'
_diffrn_orient_matrix_UB_11 0.0393901
_diffrn_orient_matrix_UB_12 -0.0318334
_diffrn_orient_matrix_UB_13 -0.0230404
_diffrn_orient_matrix_UB_21 -0.0157984
_diffrn_orient_matrix_UB_22 0.0314093
_diffrn_orient_matrix_UB_23 -0.0369529
_diffrn_orient_matrix_UB_31 0.0623244
_diffrn_orient_matrix_UB_32 0.0280811
_diffrn_orient_matrix_UB_33 0.0152134
_diffrn_radiation_monochromator 'multilayer monochromator'
_diffrn_radiation_probe x-ray
_diffrn_radiation_source 'Incoatec microfocus sealed tube'
_diffrn_radiation_type MoK\a
_diffrn_radiation_wavelength 0.71073
_diffrn_reflns_av_R_equivalents 0.0439
_diffrn_reflns_av_unetI/netI 0.0385
_diffrn_reflns_limit_h_max 17
_diffrn_reflns_limit_h_min -17
_diffrn_reflns_limit_k_max 22
_diffrn_reflns_limit_k_min -24
_diffrn_reflns_limit_l_max 28
_diffrn_reflns_limit_l_min -28
_diffrn_reflns_number 46571
_diffrn_reflns_theta_full 25.242
_diffrn_reflns_theta_max 27.524
_diffrn_reflns_theta_min 2.165
_diffrn_source_current 1.0
_diffrn_source_power 50.0
_diffrn_source_voltage 55.0
_exptl_absorpt_coefficient_mu 0.799
_exptl_absorpt_correction_T_max 0.961
_exptl_absorpt_correction_T_min 0.782
_exptl_absorpt_correction_type multi-scan
_exptl_absorpt_process_details
;
  [Sheldrick, G.M. (2014). SADABS Bruker AXS Inc., Madison, Wisconsin, USA]
;
_exptl_crystal_colour yellow
_exptl_crystal_density_diffrn 1.196
_exptl_crystal_description prism
_exptl_crystal_F_000 2104
_exptl_crystal_size_max 0.190
_exptl_crystal_size_mid 0.070
_exptl_crystal_size_min 0.050
_refine_diff_density_max 1.630
_refine_diff_density_min -1.243
_refine_diff_density_rms 0.095
_refine_ls_extinction_method none
_refine_ls_goodness_of_fit_ref 1.058
_refine_ls_hydrogen_treatment mixed
_refine_ls_matrix_type full
_refine_ls_number_parameters 601
_refine_ls_number_reflns 12696
_refine_ls_number_restraints 5
_refine_ls_restrained_S_all 1.060
_refine_ls_R_factor_all 0.0661
_refine_ls_R_factor_gt 0.0511
_refine_ls_shift/su_max 0.019
_refine_ls_shift/su_mean 0.000
_refine_ls_structure_factor_coef Fsqd
_refine_ls_weighting_details 'w=1/[\s^2^(Fo^2^)+(0.0556P)^2^+13.4327P] where P=(Fo^2^+2Fc^2^)/3'
_refine_ls_weighting_scheme calc
_refine_ls_wR_factor_gt 0.1247
_refine_ls_wR_factor_ref 0.1334
_reflns_number_gt 10369
_reflns_number_total 12696
_reflns_threshold_expression >2sigma(I)
_cod_data_source_file d0dt02236e2.cif
_cod_data_source_block PC05025
_cod_depositor_comments 'Adding full bibliography for 7704966--7704975.cif.'
_cod_original_sg_symbol_H-M 'P 21/n'
_cod_database_code 7704970

loop_
_space_group_symop_operation_xyz
'x, y, z'
'-x+1/2, y+1/2, -z+1/2'
'-x, -y, -z'
'x-1/2, -y-1/2, z-1/2'

loop_
_atom_site_label
_atom_site_type_symbol
_atom_site_fract_x
_atom_site_fract_y
_atom_site_fract_z
_atom_site_U_iso_or_equiv
_atom_site_adp_type
_atom_site_occupancy
_atom_site_site_symmetry_order
_atom_site_calc_flag
_atom_site_refinement_flags_posn
_atom_site_refinement_flags_adp
_atom_site_refinement_flags_occupancy
_atom_site_disorder_assembly
_atom_site_disorder_group
Ba1 Ba 0.47713(2) 0.53137(2) 0.26074(2) 0.02697(7) Uani 1 1 d . . . . .
N1A N 0.4773(3) 0.6239(2) 0.17436(18) 0.0530(10) Uani 0.866(2) 1 d D . P A 1
Si1A Si 0.58695(13) 0.66856(9) 0.18360(8) 0.0522(3) Uani 0.866(2) 1 d D . P A 1
H1A H 0.662(4) 0.631(3) 0.235(3) 0.063 Uiso 0.8664 1 d . U P A 1
Si2A Si 0.37270(13) 0.62974(9) 0.12111(8) 0.0522(3) Uani 0.866(2) 1 d D . P A 1
H2A H 0.309(4) 0.571(3) 0.131(3) 0.063 Uiso 0.8664 1 d . U P A 1
C2A C 0.5730(6) 0.7637(4) 0.2017(4) 0.0780(10) Uani 0.866(2) 1 d D . P A 1
H2B H 0.527434 0.786368 0.167612 0.117 Uiso 0.866(2) 1 calc R U P A 1
H2C H 0.639143 0.786717 0.207340 0.117 Uiso 0.866(2) 1 calc R U P A 1
H2D H 0.545155 0.768061 0.239648 0.117 Uiso 0.866(2) 1 calc R U P A 1
C3A C 0.6547(6) 0.6633(4) 0.1162(3) 0.0780(10) Uani 0.866(2) 1 d D . P A 1
H3A H 0.653179 0.614571 0.101127 0.117 Uiso 0.866(2) 1 calc R U P A 1
H3B H 0.724796 0.678409 0.129159 0.117 Uiso 0.866(2) 1 calc R U P A 1
H3C H 0.621273 0.694290 0.083062 0.117 Uiso 0.866(2) 1 calc R U P A 1
C4A C 0.2992(6) 0.7127(4) 0.1209(4) 0.0780(10) Uani 0.866(2) 1 d D . P A 1
H4A H 0.280813 0.719618 0.161583 0.117 Uiso 0.866(2) 1 calc R U P A 1
H4B H 0.237825 0.709613 0.089552 0.117 Uiso 0.866(2) 1 calc R U P A 1
H4C H 0.340094 0.752673 0.111577 0.117 Uiso 0.866(2) 1 calc R U P A 1
C5A C 0.3913(6) 0.6180(5) 0.0400(4) 0.0780(10) Uani 0.866(2) 1 d D . P A 1
H5A H 0.420871 0.661038 0.026111 0.117 Uiso 0.866(2) 1 calc R U P A 1
H5B H 0.326158 0.608740 0.013475 0.117 Uiso 0.866(2) 1 calc R U P A 1
H5C H 0.436765 0.578070 0.037796 0.117 Uiso 0.866(2) 1 calc R U P A 1
N1B N 0.4773(3) 0.6239(2) 0.17436(18) 0.0530(10) Uani 0.134(2) 1 d D . P A 2
Si1B Si 0.5096(8) 0.5920(6) 0.1156(4) 0.0522(3) Uani 0.134(2) 1 d D . P A 2
HI1B H 0.527714 0.542589 0.129285 0.063 Uiso 0.134(2) 1 calc R U P A 2
Si2B Si 0.4346(8) 0.7048(6) 0.1951(5) 0.0522(3) Uani 0.134(2) 1 d D . P A 2
HI2B H 0.395084 0.692582 0.227937 0.063 Uiso 0.134(2) 1 calc R U P A 2
C2B C 0.614(2) 0.615(3) 0.0757(19) 0.0780(10) Uani 0.134(2) 1 d D . P A 2
H2B1 H 0.612223 0.584308 0.039925 0.117 Uiso 0.134(2) 1 calc R U P A 2
H2B2 H 0.606382 0.664529 0.061845 0.117 Uiso 0.134(2) 1 calc R U P A 2
H2B3 H 0.678156 0.609531 0.103995 0.117 Uiso 0.134(2) 1 calc R U P A 2
C3B C 0.392(3) 0.576(3) 0.045(2) 0.0780(10) Uani 0.134(2) 1 d D . P A 2
H3B1 H 0.417209 0.555777 0.009896 0.117 Uiso 0.134(2) 1 calc R U P A 2
H3B2 H 0.344212 0.542860 0.058631 0.117 Uiso 0.134(2) 1 calc R U P A 2
H3B3 H 0.358365 0.620786 0.033411 0.117 Uiso 0.134(2) 1 calc R U P A 2
C4B C 0.535(3) 0.765(3) 0.235(2) 0.0780(10) Uani 0.134(2) 1 d D . P A 2
H4B1 H 0.504147 0.809016 0.245230 0.117 Uiso 0.134(2) 1 calc R U P A 2
H4B2 H 0.569000 0.742013 0.273212 0.117 Uiso 0.134(2) 1 calc R U P A 2
H4B3 H 0.583453 0.774079 0.208175 0.117 Uiso 0.134(2) 1 calc R U P A 2
C5B C 0.339(3) 0.744(3) 0.133(2) 0.0780(10) Uani 0.134(2) 1 d D . P A 2
H5B1 H 0.317173 0.789995 0.147426 0.117 Uiso 0.134(2) 1 calc R U P A 2
H5B2 H 0.368203 0.751227 0.096279 0.117 Uiso 0.134(2) 1 calc R U P A 2
H5B3 H 0.280619 0.712675 0.124048 0.117 Uiso 0.134(2) 1 calc R U P A 2
N6 N 0.5782(2) 0.59556(15) 0.36196(12) 0.0213(5) Uani 1 1 d . . . . .
N11 N 0.6606(2) 0.46270(18) 0.30337(16) 0.0357(7) Uani 1 1 d . . . . .
C12 C 0.6640(3) 0.3931(2) 0.2751(2) 0.0401(10) Uani 1 1 d . . . . .
C13 C 0.6342(3) 0.3336(2) 0.3051(2) 0.0432(10) Uani 1 1 d . . . . .
C14 C 0.6350(4) 0.2682(3) 0.2744(3) 0.0576(14) Uani 1 1 d . . . . .
H14 H 0.615467 0.226640 0.293257 0.069 Uiso 1 1 calc R U . . .
C15 C 0.6637(4) 0.2636(3) 0.2174(3) 0.0634(16) Uani 1 1 d . . . . .
H15 H 0.664294 0.218863 0.197997 0.076 Uiso 1 1 calc R U . . .
C16 C 0.6914(3) 0.3228(3) 0.1884(2) 0.0559(14) Uani 1 1 d . . . . .
H16 H 0.710659 0.318482 0.149186 0.067 Uiso 1 1 calc R U . . .
C17 C 0.6914(3) 0.3902(3) 0.2165(2) 0.0464(11) Uani 1 1 d . . . . .
C18 C 0.6067(3) 0.3376(2) 0.3683(2) 0.0486(11) Uani 1 1 d . . . . .
H18 H 0.571069 0.383363 0.371471 0.058 Uiso 1 1 calc R U . . .
C19 C 0.7013(4) 0.3362(3) 0.4190(3) 0.0631(14) Uani 1 1 d . . . . .
H19A H 0.741414 0.294134 0.413946 0.095 Uiso 1 1 calc R U . . .
H19B H 0.681121 0.334945 0.459547 0.095 Uiso 1 1 calc R U . . .
H19C H 0.741741 0.378612 0.415858 0.095 Uiso 1 1 calc R U . . .
C20 C 0.5376(4) 0.2780(3) 0.3815(3) 0.0703(16) Uani 1 1 d . . . . .
H20A H 0.477635 0.276601 0.348962 0.105 Uiso 1 1 calc R U . . .
H20B H 0.517281 0.286257 0.421402 0.105 Uiso 1 1 calc R U . . .
H20C H 0.573566 0.232930 0.382568 0.105 Uiso 1 1 calc R U . . .
C21 C 0.7224(4) 0.4543(3) 0.1850(2) 0.0543(13) Uani 1 1 d . . . . .
H21 H 0.684811 0.495444 0.198167 0.065 Uiso 1 1 calc R U . . .
C22 C 0.6989(5) 0.4512(5) 0.1142(3) 0.086(2) Uani 1 1 d . . . . .
H22A H 0.741950 0.415625 0.099607 0.129 Uiso 1 1 calc R U . . .
H22B H 0.711921 0.497465 0.097306 0.129 Uiso 1 1 calc R U . . .
H22C H 0.627952 0.438519 0.100498 0.129 Uiso 1 1 calc R U . . .
C23 C 0.8346(5) 0.4699(5) 0.2036(3) 0.100(3) Uani 1 1 d . . . . .
H23A H 0.851568 0.475844 0.248453 0.150 Uiso 1 1 calc R U . . .
H23B H 0.850895 0.513362 0.183308 0.150 Uiso 1 1 calc R U . . .
H23C H 0.873594 0.430584 0.190994 0.150 Uiso 1 1 calc R U . . .
C24 C 0.7425(3) 0.4855(2) 0.33645(18) 0.0337(8) Uani 1 1 d . . . . .
H24 H 0.799268 0.455004 0.340479 0.040 Uiso 1 1 calc R U . . .
C25 C 0.7582(3) 0.55312(19) 0.36856(16) 0.0270(7) Uani 1 1 d . . . . .
C26 C 0.8588(3) 0.5696(2) 0.39427(16) 0.0282(7) Uani 1 1 d . . . . .
H26 H 0.909664 0.536413 0.389533 0.034 Uiso 1 1 calc R U . . .
C27 C 0.8882(3) 0.6321(2) 0.42638(16) 0.0271(7) Uani 1 1 d . . . . .
C28 C 0.8127(3) 0.68069(18) 0.43235(15) 0.0255(7) Uani 1 1 d . . . . .
H28 H 0.830113 0.724041 0.453268 0.031 Uiso 1 1 calc R U . . .
C29 C 0.7128(2) 0.66635(17) 0.40810(15) 0.0225(6) Uani 1 1 d . . . . .
C30 C 0.6820(2) 0.60156(18) 0.37727(15) 0.0232(6) Uani 1 1 d . . . . .
C31 C 0.9985(3) 0.6473(2) 0.45640(18) 0.0330(8) Uani 1 1 d . . . . .
C32 C 1.0720(3) 0.5892(3) 0.4456(3) 0.0590(14) Uani 1 1 d . . . . .
H32A H 1.071014 0.584070 0.401275 0.089 Uiso 1 1 calc R U . . .
H32B H 1.052021 0.544526 0.462343 0.089 Uiso 1 1 calc R U . . .
H32C H 1.140246 0.601803 0.466373 0.089 Uiso 1 1 calc R U . . .
C33 C 1.0321(4) 0.7175(3) 0.4350(3) 0.0625(14) Uani 1 1 d . . . . .
H33A H 1.032590 0.715384 0.390578 0.094 Uiso 1 1 calc R U . . .
H33B H 1.100077 0.728244 0.457168 0.094 Uiso 1 1 calc R U . . .
H33C H 0.985388 0.754468 0.443176 0.094 Uiso 1 1 calc R U . . .
C34 C 1.0043(3) 0.6516(3) 0.5279(2) 0.0559(13) Uani 1 1 d . . . . .
H34A H 1.073398 0.662850 0.547841 0.084 Uiso 1 1 calc R U . . .
H34B H 0.984510 0.606012 0.543216 0.084 Uiso 1 1 calc R U . . .
H34C H 0.958463 0.688457 0.537459 0.084 Uiso 1 1 calc R U . . .
N41 N 0.3484(2) 0.57317(15) 0.34047(13) 0.0227(6) Uani 1 1 d . . . . .
C42 C 0.2590(2) 0.53098(18) 0.33855(16) 0.0244(6) Uani 1 1 d . . . . .
C43 C 0.1754(3) 0.54062(19) 0.29134(17) 0.0300(8) Uani 1 1 d . . . . .
C44 C 0.0925(3) 0.4961(2) 0.2907(2) 0.0397(9) Uani 1 1 d . . . . .
H44 H 0.034811 0.501717 0.259245 0.048 Uiso 1 1 calc R U . . .
C45 C 0.0926(3) 0.4445(2) 0.3344(2) 0.0475(11) Uani 1 1 d . . . . .
H45 H 0.034834 0.415531 0.333415 0.057 Uiso 1 1 calc R U . . .
C46 C 0.1762(3) 0.4345(2) 0.3796(2) 0.0468(11) Uani 1 1 d . . . . .
H46 H 0.175919 0.397993 0.409131 0.056 Uiso 1 1 calc R U . . .
C47 C 0.2613(3) 0.4772(2) 0.38251(18) 0.0344(8) Uani 1 1 d . . . . .
C48 C 0.1718(3) 0.5994(2) 0.2448(2) 0.0448(10) Uani 1 1 d . . . . .
H48 H 0.242550 0.611626 0.240917 0.054 Uiso 1 1 calc R U . . .
C49 C 0.1144(5) 0.5801(4) 0.1815(2) 0.079(2) Uani 1 1 d . . . . .
H49A H 0.146181 0.539012 0.165827 0.118 Uiso 1 1 calc R U . . .
H49B H 0.115484 0.620050 0.153362 0.118 Uiso 1 1 calc R U . . .
H49C H 0.044488 0.568684 0.184292 0.118 Uiso 1 1 calc R U . . .
C50 C 0.1223(5) 0.6656(3) 0.2677(3) 0.0798(19) Uani 1 1 d . . . . .
H50A H 0.052439 0.654852 0.271113 0.120 Uiso 1 1 calc R U . . .
H50B H 0.123309 0.704335 0.238319 0.120 Uiso 1 1 calc R U . . .
H50C H 0.159907 0.679591 0.308190 0.120 Uiso 1 1 calc R U . . .
C51 C 0.3538(3) 0.4656(3) 0.4323(2) 0.0457(10) Uani 1 1 d . . . . .
H51 H 0.413840 0.483664 0.416218 0.055 Uiso 1 1 calc R U . . .
C52 C 0.3726(5) 0.3882(3) 0.4490(3) 0.0690(16) Uani 1 1 d . . . . .
H52A H 0.438049 0.383214 0.476346 0.104 Uiso 1 1 calc R U . . .
H52B H 0.372509 0.360621 0.411345 0.104 Uiso 1 1 calc R U . . .
H52C H 0.319211 0.370836 0.470051 0.104 Uiso 1 1 calc R U . . .
C53 C 0.3449(4) 0.5078(3) 0.4899(2) 0.0629(14) Uani 1 1 d . . . . .
H53A H 0.337394 0.558015 0.479441 0.094 Uiso 1 1 calc R U . . .
H53B H 0.405740 0.500834 0.521114 0.094 Uiso 1 1 calc R U . . .
H53C H 0.285826 0.491603 0.506236 0.094 Uiso 1 1 calc R U . . .
C54 C 0.3539(2) 0.62997(19) 0.37201(16) 0.0257(7) Uani 1 1 d . . . . .
H54 H 0.294942 0.643768 0.386927 0.031 Uiso 1 1 calc R U . . .
C55 C 0.4414(2) 0.67567(18) 0.38742(15) 0.0244(7) Uani 1 1 d . . . . .
C56 C 0.4255(3) 0.74182(19) 0.41405(17) 0.0296(7) Uani 1 1 d . . . . .
H56 H 0.358191 0.754516 0.416630 0.035 Uiso 1 1 calc R U . . .
C57 C 0.5014(3) 0.78929(19) 0.43660(17) 0.0310(8) Uani 1 1 d . . . . .
C58 C 0.6007(3) 0.76820(18) 0.43569(16) 0.0279(7) Uani 1 1 d . . . . .
H58 H 0.655066 0.798587 0.452006 0.033 Uiso 1 1 calc R U . . .
C59 C 0.6203(2) 0.70339(18) 0.41119(15) 0.0233(6) Uani 1 1 d . . . . .
C60 C 0.5419(2) 0.65663(17) 0.38405(14) 0.0212(6) Uani 1 1 d . . . . .
C61 C 0.4786(3) 0.8629(2) 0.4597(2) 0.0411(10) Uani 1 1 d . . . . .
C63A C 0.3680(6) 0.8666(5) 0.4723(6) 0.082(4) Uani 0.660(7) 1 d . . P B 1
H63A H 0.359174 0.831449 0.503513 0.123 Uiso 0.660(7) 1 calc R U P B 1
H63B H 0.355147 0.913896 0.487317 0.123 Uiso 0.660(7) 1 calc R U P B 1
H63C H 0.320569 0.856959 0.434054 0.123 Uiso 0.660(7) 1 calc R U P B 1
C62A C 0.5446(6) 0.8778(4) 0.5212(4) 0.0534(14) Uani 0.660(7) 1 d . . P B 1
H62A H 0.532105 0.842270 0.551300 0.080 Uiso 0.660(7) 1 calc R U P B 1
H62B H 0.615653 0.876014 0.516832 0.080 Uiso 0.660(7) 1 calc R U P B 1
H62C H 0.529044 0.924826 0.535560 0.080 Uiso 0.660(7) 1 calc R U P B 1
C64A C 0.4951(11) 0.9155(4) 0.4126(5) 0.083(4) Uani 0.660(7) 1 d . . P B 1
H64A H 0.451263 0.904487 0.373206 0.125 Uiso 0.660(7) 1 calc R U P B 1
H64B H 0.479084 0.962853 0.426039 0.125 Uiso 0.660(7) 1 calc R U P B 1
H64C H 0.565693 0.914041 0.407311 0.125 Uiso 0.660(7) 1 calc R U P B 1
C62B C 0.5795(11) 0.9082(7) 0.4838(8) 0.0534(14) Uani 0.340(7) 1 d . . P B 2
H62D H 0.620873 0.909915 0.451503 0.080 Uiso 0.340(7) 1 calc R U P B 2
H62E H 0.560915 0.956365 0.493688 0.080 Uiso 0.340(7) 1 calc R U P B 2
H62F H 0.617989 0.885974 0.520811 0.080 Uiso 0.340(7) 1 calc R U P B 2
C63B C 0.4199(13) 0.8610(8) 0.5068(8) 0.0534(14) Uani 0.340(7) 1 d . . P B 2
H63D H 0.407752 0.909324 0.519637 0.080 Uiso 0.340(7) 1 calc R U P B 2
H63E H 0.355254 0.837957 0.491192 0.080 Uiso 0.340(7) 1 calc R U P B 2
H63F H 0.455958 0.834489 0.542150 0.080 Uiso 0.340(7) 1 calc R U P B 2
C64B C 0.4221(13) 0.9064(8) 0.4032(8) 0.0534(14) Uani 0.340(7) 1 d . . P B 2
H64D H 0.463152 0.907548 0.370681 0.080 Uiso 0.340(7) 1 calc R U P B 2
H64E H 0.357061 0.884164 0.387198 0.080 Uiso 0.340(7) 1 calc R U P B 2
H64F H 0.410979 0.954770 0.416344 0.080 Uiso 0.340(7) 1 calc R U P B 2
O81A O 0.3766(5) 0.4077(4) 0.2150(4) 0.065(2) Uani 0.623(6) 1 d . . P A 1
C82A C 0.3447(11) 0.3674(7) 0.2547(7) 0.072(2) Uani 0.623(6) 1 d . . P A 1
H82A H 0.346120 0.394226 0.293391 0.087 Uiso 0.623(6) 1 calc R U P A 1
H82B H 0.391313 0.326877 0.264063 0.087 Uiso 0.623(6) 1 calc R U P A 1
C83A C 0.2386(10) 0.3396(7) 0.2327(7) 0.100(4) Uani 0.623(6) 1 d . . P A 1
H83A H 0.218894 0.309557 0.264720 0.149 Uiso 0.623(6) 1 calc R U P A 1
H83B H 0.191665 0.379398 0.224270 0.149 Uiso 0.623(6) 1 calc R U P A 1
H83C H 0.236894 0.311994 0.194919 0.149 Uiso 0.623(6) 1 calc R U P A 1
C84A C 0.4011(9) 0.3671(5) 0.1632(5) 0.072(2) Uani 0.623(6) 1 d . . P A 1
H84A H 0.348054 0.331383 0.150105 0.087 Uiso 0.623(6) 1 calc R U P A 1
H84B H 0.465847 0.342063 0.176414 0.087 Uiso 0.623(6) 1 calc R U P A 1
C85A C 0.4096(11) 0.4163(11) 0.1082(9) 0.116(7) Uani 0.623(6) 1 d . . P A 1
H85A H 0.426071 0.388176 0.074014 0.174 Uiso 0.623(6) 1 calc R U P A 1
H85B H 0.345210 0.440602 0.094730 0.174 Uiso 0.623(6) 1 calc R U P A 1
H85C H 0.462840 0.451266 0.121003 0.174 Uiso 0.623(6) 1 calc R U P A 1
O81B O 0.3975(10) 0.4218(7) 0.1850(7) 0.065(2) Uani 0.377(6) 1 d . . P A 2
C82B C 0.3619(15) 0.3542(8) 0.1981(8) 0.072(2) Uani 0.377(6) 1 d . . P A 2
H82C H 0.418669 0.320890 0.209904 0.087 Uiso 0.377(6) 1 calc R U P A 2
H82D H 0.315517 0.335063 0.161935 0.087 Uiso 0.377(6) 1 calc R U P A 2
C83B C 0.3016(13) 0.3678(9) 0.2569(8) 0.048(4) Uani 0.377(6) 1 d . . P A 2
H83D H 0.274390 0.322951 0.268829 0.072 Uiso 0.377(6) 1 calc R U P A 2
H83E H 0.348735 0.387187 0.291987 0.072 Uiso 0.377(6) 1 calc R U P A 2
H83F H 0.246268 0.401266 0.244337 0.072 Uiso 0.377(6) 1 calc R U P A 2
C84B C 0.440(2) 0.4224(13) 0.1266(11) 0.072(2) Uani 0.377(6) 1 d . . P A 2
H84C H 0.488770 0.383172 0.127927 0.087 Uiso 0.377(6) 1 calc R U P A 2
H84D H 0.477011 0.467156 0.124323 0.087 Uiso 0.377(6) 1 calc R U P A 2
C85B C 0.3601(18) 0.4151(12) 0.0686(11) 0.100(4) Uani 0.377(6) 1 d . . P A 2
H85D H 0.392511 0.415826 0.032223 0.149 Uiso 0.377(6) 1 calc R U P A 2
H85E H 0.324017 0.370332 0.069936 0.149 Uiso 0.377(6) 1 calc R U P A 2
H85F H 0.312248 0.454392 0.066328 0.149 Uiso 0.377(6) 1 calc R U P A 2

loop_
_atom_site_aniso_label
_atom_site_aniso_U_11
_atom_site_aniso_U_22
_atom_site_aniso_U_33
_atom_site_aniso_U_23
_atom_site_aniso_U_13
_atom_site_aniso_U_12
Ba1 0.02442(11) 0.03236(12) 0.02314(11) -0.00814(8) 0.00156(7) -0.00208(9)
N1A 0.062(3) 0.054(2) 0.041(2) 0.0073(18) 0.0048(18) -0.013(2)
Si1A 0.0563(7) 0.0499(6) 0.0483(6) 0.0049(5) 0.0036(5) -0.0076(5)
Si2A 0.0563(7) 0.0499(6) 0.0483(6) 0.0049(5) 0.0036(5) -0.0076(5)
C2A 0.079(2) 0.077(3) 0.076(2) 0.003(2) 0.0062(19) -0.007(2)
C3A 0.079(2) 0.077(3) 0.076(2) 0.003(2) 0.0062(19) -0.007(2)
C4A 0.079(2) 0.077(3) 0.076(2) 0.003(2) 0.0062(19) -0.007(2)
C5A 0.079(2) 0.077(3) 0.076(2) 0.003(2) 0.0062(19) -0.007(2)
N1B 0.062(3) 0.054(2) 0.041(2) 0.0073(18) 0.0048(18) -0.013(2)
Si1B 0.0563(7) 0.0499(6) 0.0483(6) 0.0049(5) 0.0036(5) -0.0076(5)
Si2B 0.0563(7) 0.0499(6) 0.0483(6) 0.0049(5) 0.0036(5) -0.0076(5)
C2B 0.079(2) 0.077(3) 0.076(2) 0.003(2) 0.0062(19) -0.007(2)
C3B 0.079(2) 0.077(3) 0.076(2) 0.003(2) 0.0062(19) -0.007(2)
C4B 0.079(2) 0.077(3) 0.076(2) 0.003(2) 0.0062(19) -0.007(2)
C5B 0.079(2) 0.077(3) 0.076(2) 0.003(2) 0.0062(19) -0.007(2)
N6 0.0200(13) 0.0232(14) 0.0202(13) -0.0037(11) 0.0022(10) 0.0001(11)
N11 0.0276(15) 0.0399(18) 0.0386(17) -0.0204(14) 0.0028(13) 0.0040(13)
C12 0.0228(18) 0.049(2) 0.045(2) -0.0254(19) -0.0025(16) 0.0063(16)
C13 0.032(2) 0.037(2) 0.057(3) -0.019(2) -0.0023(18) 0.0048(17)
C14 0.051(3) 0.040(3) 0.075(4) -0.027(2) -0.006(2) 0.002(2)
C15 0.054(3) 0.055(3) 0.075(4) -0.041(3) -0.007(3) 0.011(2)
C16 0.042(2) 0.065(3) 0.057(3) -0.039(3) 0.000(2) 0.005(2)
C17 0.0273(19) 0.061(3) 0.047(2) -0.029(2) -0.0025(17) 0.0030(19)
C18 0.045(2) 0.034(2) 0.064(3) -0.014(2) 0.002(2) 0.0046(19)
C19 0.064(3) 0.060(3) 0.058(3) -0.012(3) -0.007(3) -0.001(3)
C20 0.063(3) 0.053(3) 0.094(5) -0.008(3) 0.012(3) -0.006(3)
C21 0.044(3) 0.075(4) 0.044(3) -0.024(2) 0.007(2) -0.002(2)
C22 0.063(4) 0.141(7) 0.052(3) -0.023(4) 0.005(3) -0.006(4)
C23 0.058(4) 0.180(9) 0.064(4) -0.028(5) 0.017(3) -0.046(4)
C24 0.0266(18) 0.039(2) 0.0354(19) -0.0175(16) 0.0056(15) 0.0025(15)
C25 0.0251(17) 0.0322(18) 0.0240(16) -0.0105(14) 0.0052(13) -0.0025(14)
C26 0.0234(16) 0.0341(19) 0.0281(17) -0.0111(14) 0.0067(13) 0.0008(14)
C27 0.0218(16) 0.0345(19) 0.0257(16) -0.0043(14) 0.0059(13) -0.0057(14)
C28 0.0276(17) 0.0252(17) 0.0241(16) -0.0044(13) 0.0056(13) -0.0071(13)
C29 0.0252(16) 0.0216(16) 0.0207(15) -0.0036(12) 0.0042(12) -0.0022(13)
C30 0.0227(15) 0.0246(16) 0.0220(15) -0.0033(13) 0.0036(12) -0.0035(13)
C31 0.0198(16) 0.042(2) 0.038(2) -0.0128(17) 0.0076(14) -0.0060(15)
C32 0.032(2) 0.076(4) 0.067(3) -0.020(3) 0.006(2) -0.001(2)
C33 0.038(3) 0.068(3) 0.078(4) -0.001(3) 0.003(2) -0.017(2)
C34 0.034(2) 0.087(4) 0.045(3) -0.014(3) 0.0028(19) -0.006(2)
N41 0.0185(13) 0.0259(14) 0.0234(13) -0.0006(11) 0.0031(10) -0.0005(11)
C42 0.0193(15) 0.0260(16) 0.0286(16) -0.0026(14) 0.0062(12) 0.0012(13)
C43 0.0260(17) 0.0286(19) 0.0338(19) -0.0045(15) 0.0011(14) 0.0003(14)
C44 0.0238(18) 0.040(2) 0.052(2) -0.0087(19) -0.0013(17) -0.0063(16)
C45 0.034(2) 0.043(2) 0.068(3) -0.003(2) 0.018(2) -0.0149(19)
C46 0.042(2) 0.043(2) 0.059(3) 0.011(2) 0.018(2) -0.0056(19)
C47 0.0302(19) 0.039(2) 0.0351(19) 0.0048(16) 0.0103(15) 0.0012(16)
C48 0.038(2) 0.050(3) 0.040(2) 0.0095(19) -0.0111(17) -0.0096(19)
C49 0.065(4) 0.122(6) 0.042(3) 0.015(3) -0.013(2) -0.032(4)
C50 0.079(4) 0.046(3) 0.106(5) 0.024(3) -0.005(4) 0.018(3)
C51 0.040(2) 0.058(3) 0.038(2) 0.020(2) 0.0055(18) 0.002(2)
C52 0.080(4) 0.071(4) 0.054(3) 0.026(3) 0.006(3) 0.023(3)
C53 0.066(3) 0.080(4) 0.039(3) 0.009(3) 0.000(2) 0.006(3)
C54 0.0178(15) 0.0315(18) 0.0264(16) 0.0011(14) 0.0001(12) 0.0030(13)
C55 0.0257(16) 0.0234(16) 0.0229(15) -0.0024(13) 0.0010(13) 0.0035(13)
C56 0.0257(17) 0.0282(18) 0.0336(18) -0.0021(15) 0.0021(14) 0.0080(14)
C57 0.0360(19) 0.0222(17) 0.0325(18) -0.0046(14) -0.0002(15) 0.0068(14)
C58 0.0307(18) 0.0211(16) 0.0300(18) -0.0018(13) 0.0001(14) -0.0005(14)
C59 0.0234(16) 0.0230(16) 0.0223(15) -0.0006(12) 0.0012(12) -0.0019(13)
C60 0.0236(16) 0.0204(15) 0.0183(14) -0.0005(12) 0.0004(12) -0.0012(12)
C61 0.041(2) 0.0245(19) 0.055(3) -0.0130(18) 0.0011(19) 0.0062(16)
C63A 0.044(5) 0.064(6) 0.132(9) -0.064(6) 0.004(5) 0.013(4)
C62A 0.057(3) 0.036(3) 0.064(4) -0.021(3) 0.002(3) 0.002(2)
C64A 0.149(11) 0.023(4) 0.072(6) 0.006(4) 0.009(6) 0.018(5)
C62B 0.057(3) 0.036(3) 0.064(4) -0.021(3) 0.002(3) 0.002(2)
C63B 0.057(3) 0.036(3) 0.064(4) -0.021(3) 0.002(3) 0.002(2)
C64B 0.057(3) 0.036(3) 0.064(4) -0.021(3) 0.002(3) 0.002(2)
O81A 0.051(4) 0.042(3) 0.102(7) -0.021(4) 0.016(3) -0.010(3)
C82A 0.097(6) 0.052(3) 0.070(4) -0.017(3) 0.020(4) 0.011(4)
C83A 0.098(8) 0.089(8) 0.106(9) 0.024(6) 0.002(7) -0.016(6)
C84A 0.097(6) 0.052(3) 0.070(4) -0.017(3) 0.020(4) 0.011(4)
C85A 0.069(10) 0.143(14) 0.145(19) -0.072(13) 0.044(10) -0.025(9)
O81B 0.051(4) 0.042(3) 0.102(7) -0.021(4) 0.016(3) -0.010(3)
C82B 0.097(6) 0.052(3) 0.070(4) -0.017(3) 0.020(4) 0.011(4)
C83B 0.058(10) 0.044(7) 0.049(7) -0.004(6) 0.028(8) 0.011(7)
C84B 0.097(6) 0.052(3) 0.070(4) -0.017(3) 0.020(4) 0.011(4)
C85B 0.098(8) 0.089(8) 0.106(9) 0.024(6) 0.002(7) -0.016(6)

loop_
_atom_type_symbol
_atom_type_description
_atom_type_scat_dispersion_real
_atom_type_scat_dispersion_imag
_atom_type_scat_source
C C 0.0033 0.0016 'International Tables Vol C Tables 4.2.6.8 and 6.1.1.4'
H H 0.0000 0.0000 'International Tables Vol C Tables 4.2.6.8 and 6.1.1.4'
Ba Ba -0.3244 2.2819 'International Tables Vol C Tables 4.2.6.8 and 6.1.1.4'
N N 0.0061 0.0033 'International Tables Vol C Tables 4.2.6.8 and 6.1.1.4'
O O 0.0106 0.0060 'International Tables Vol C Tables 4.2.6.8 and 6.1.1.4'
Si Si 0.0817 0.0704 'International Tables Vol C Tables 4.2.6.8 and 6.1.1.4'

loop_
_geom_angle_atom_site_label_1
_geom_angle_atom_site_label_2
_geom_angle_atom_site_label_3
_geom_angle
_geom_angle_site_symmetry_1
_geom_angle_site_symmetry_3
_geom_angle_publ_flag
N1B Ba1 N6 103.72(11) . . ?
N1A Ba1 N6 103.72(11) . . ?
N1B Ba1 O81B 96.7(3) . . ?
N6 Ba1 O81B 158.0(3) . . ?
N1B Ba1 N41 110.68(12) . . ?
N1A Ba1 N41 110.68(12) . . ?
N6 Ba1 N41 68.28(8) . . ?
O81B Ba1 N41 112.0(3) . . ?
N1A Ba1 O81A 111.4(2) . . ?
N6 Ba1 O81A 144.8(2) . . ?
N41 Ba1 O81A 98.51(18) . . ?
N1B Ba1 N11 116.32(12) . . ?
N1A Ba1 N11 116.32(12) . . ?
N6 Ba1 N11 69.27(8) . . ?
O81B Ba1 N11 94.5(3) . . ?
N41 Ba1 N11 122.04(9) . . ?
O81A Ba1 N11 94.22(17) . . ?
N1B Ba1 Si1B 24.27(19) . . ?
N6 Ba1 Si1B 118.83(18) . . ?
O81B Ba1 Si1B 78.0(4) . . ?
N41 Ba1 Si1B 132.45(19) . . ?
N11 Ba1 Si1B 102.17(19) . . ?
N1A Ba1 Si1A 26.02(9) . . ?
N6 Ba1 Si1A 82.77(6) . . ?
N41 Ba1 Si1A 116.78(6) . . ?
O81A Ba1 Si1A 130.73(19) . . ?
N11 Ba1 Si1A 94.63(8) . . ?
N1B Ba1 Si2B 26.6(2) . . ?
N6 Ba1 Si2B 86.63(18) . . ?
O81B Ba1 Si2B 115.3(4) . . ?
N41 Ba1 Si2B 85.53(19) . . ?
N11 Ba1 Si2B 128.78(19) . . ?
Si1B Ba1 Si2B 50.9(3) . . ?
N1A Ba1 Si2A 24.04(9) . . ?
N6 Ba1 Si2A 121.97(7) . . ?
N41 Ba1 Si2A 101.30(6) . . ?
O81A Ba1 Si2A 92.00(19) . . ?
N11 Ba1 Si2A 134.57(8) . . ?
Si1A Ba1 Si2A 50.06(4) . . ?
Si2A N1A Si1A 131.6(3) . . ?
Si2A N1A Ba1 116.8(2) . . ?
Si1A N1A Ba1 111.60(19) . . ?
N1A Si1A C2A 113.1(3) . . ?
N1A Si1A C3A 114.7(3) . . ?
C2A Si1A C3A 107.6(4) . . ?
N1A Si1A Ba1 42.38(14) . . ?
C2A Si1A Ba1 122.4(3) . . ?
C3A Si1A Ba1 129.8(3) . . ?
N1A Si1A H1A 108(2) . . ?
C2A Si1A H1A 112(2) . . ?
C3A Si1A H1A 102(2) . . ?
Ba1 Si1A H1A 66(2) . . ?
N1A Si2A C4A 116.2(3) . . ?
N1A Si2A C5A 115.1(3) . . ?
C4A Si2A C5A 105.2(4) . . ?
N1A Si2A Ba1 39.18(14) . . ?
C4A Si2A Ba1 123.9(3) . . ?
C5A Si2A Ba1 130.5(3) . . ?
N1A Si2A H2A 107(2) . . ?
C4A Si2A H2A 109(2) . . ?
C5A Si2A H2A 104(2) . . ?
Ba1 Si2A H2A 68(2) . . ?
Si1A C2A H2B 109.5 . . ?
Si1A C2A H2C 109.5 . . ?
H2B C2A H2C 109.5 . . ?
Si1A C2A H2D 109.5 . . ?
H2B C2A H2D 109.5 . . ?
H2C C2A H2D 109.5 . . ?
Si1A C3A H3A 109.5 . . ?
Si1A C3A H3B 109.5 . . ?
H3A C3A H3B 109.5 . . ?
Si1A C3A H3C 109.5 . . ?
H3A C3A H3C 109.5 . . ?
H3B C3A H3C 109.5 . . ?
Si2A C4A H4A 109.5 . . ?
Si2A C4A H4B 109.5 . . ?
H4A C4A H4B 109.5 . . ?
Si2A C4A H4C 109.5 . . ?
H4A C4A H4C 109.5 . . ?
H4B C4A H4C 109.5 . . ?
Si2A C5A H5A 109.5 . . ?
Si2A C5A H5B 109.5 . . ?
H5A C5A H5B 109.5 . . ?
Si2A C5A H5C 109.5 . . ?
H5A C5A H5C 109.5 . . ?
H5B C5A H5C 109.5 . . ?
Si1B N1B Si2B 136.0(6) . . ?
Si1B N1B Ba1 112.7(4) . . ?
Si2B N1B Ba1 111.2(4) . . ?
N1B Si1B C2B 131.0(17) . . ?
N1B Si1B C3B 113.4(16) . . ?
C2B Si1B C3B 103.2(17) . . ?
N1B Si1B Ba1 43.0(3) . . ?
C2B Si1B Ba1 138.4(15) . . ?
C3B Si1B Ba1 116.1(14) . . ?
N1B Si1B HI1B 101.7 . . ?
C2B Si1B HI1B 101.7 . . ?
C3B Si1B HI1B 101.7 . . ?
Ba1 Si1B HI1B 58.8 . . ?
N1B Si2B C5B 112.7(19) . . ?
N1B Si2B C4B 114.7(19) . . ?
C5B Si2B C4B 117(3) . . ?
N1B Si2B Ba1 42.2(3) . . ?
C5B Si2B Ba1 134.7(18) . . ?
C4B Si2B Ba1 108.4(18) . . ?
N1B Si2B HI2B 103.4 . . ?
C5B Si2B HI2B 103.4 . . ?
C4B Si2B HI2B 103.4 . . ?
Ba1 Si2B HI2B 64.2 . . ?
Si1B C2B H2B1 109.5 . . ?
Si1B C2B H2B2 109.5 . . ?
H2B1 C2B H2B2 109.5 . . ?
Si1B C2B H2B3 109.5 . . ?
H2B1 C2B H2B3 109.5 . . ?
H2B2 C2B H2B3 109.5 . . ?
Si1B C3B H3B1 109.5 . . ?
Si1B C3B H3B2 109.5 . . ?
H3B1 C3B H3B2 109.5 . . ?
Si1B C3B H3B3 109.5 . . ?
H3B1 C3B H3B3 109.5 . . ?
H3B2 C3B H3B3 109.5 . . ?
Si2B C4B H4B1 109.5 . . ?
Si2B C4B H4B2 109.5 . . ?
H4B1 C4B H4B2 109.5 . . ?
Si2B C4B H4B3 109.5 . . ?
H4B1 C4B H4B3 109.5 . . ?
H4B2 C4B H4B3 109.5 . . ?
Si2B C5B H5B1 109.5 . . ?
Si2B C5B H5B2 109.5 . . ?
H5B1 C5B H5B2 109.5 . . ?
Si2B C5B H5B3 109.5 . . ?
H5B1 C5B H5B3 109.5 . . ?
H5B2 C5B H5B3 109.5 . . ?
C60 N6 C30 104.7(3) . . ?
C60 N6 Ba1 120.88(19) . . ?
C30 N6 Ba1 125.4(2) . . ?
C24 N11 C12 117.1(3) . . ?
C24 N11 Ba1 130.6(3) . . ?
C12 N11 Ba1 111.6(2) . . ?
C13 C12 C17 123.1(4) . . ?
C13 C12 N11 119.4(4) . . ?
C17 C12 N11 117.4(4) . . ?
C12 C13 C14 116.9(5) . . ?
C12 C13 C18 122.3(4) . . ?
C14 C13 C18 120.7(5) . . ?
C15 C14 C13 121.2(5) . . ?
C15 C14 H14 119.4 . . ?
C13 C14 H14 119.4 . . ?
C16 C15 C14 121.0(4) . . ?
C16 C15 H15 119.5 . . ?
C14 C15 H15 119.5 . . ?
C15 C16 C17 120.7(5) . . ?
C15 C16 H16 119.7 . . ?
C17 C16 H16 119.7 . . ?
C12 C17 C16 117.1(5) . . ?
C12 C17 C21 122.3(4) . . ?
C16 C17 C21 120.5(4) . . ?
C13 C18 C20 113.6(4) . . ?
C13 C18 C19 111.2(4) . . ?
C20 C18 C19 107.7(5) . . ?
C13 C18 H18 108.0 . . ?
C20 C18 H18 108.0 . . ?
C19 C18 H18 108.0 . . ?
C18 C19 H19A 109.5 . . ?
C18 C19 H19B 109.5 . . ?
H19A C19 H19B 109.5 . . ?
C18 C19 H19C 109.5 . . ?
H19A C19 H19C 109.5 . . ?
H19B C19 H19C 109.5 . . ?
C18 C20 H20A 109.5 . . ?
C18 C20 H20B 109.5 . . ?
H20A C20 H20B 109.5 . . ?
C18 C20 H20C 109.5 . . ?
H20A C20 H20C 109.5 . . ?
H20B C20 H20C 109.5 . . ?
C17 C21 C23 112.4(5) . . ?
C17 C21 C22 114.6(5) . . ?
C23 C21 C22 107.0(5) . . ?
C17 C21 H21 107.5 . . ?
C23 C21 H21 107.5 . . ?
C22 C21 H21 107.5 . . ?
C21 C22 H22A 109.5 . . ?
C21 C22 H22B 109.5 . . ?
H22A C22 H22B 109.5 . . ?
C21 C22 H22C 109.5 . . ?
H22A C22 H22C 109.5 . . ?
H22B C22 H22C 109.5 . . ?
C21 C23 H23A 109.5 . . ?
C21 C23 H23B 109.5 . . ?
H23A C23 H23B 109.5 . . ?
C21 C23 H23C 109.5 . . ?
H23A C23 H23C 109.5 . . ?
H23B C23 H23C 109.5 . . ?
N11 C24 C25 127.2(3) . . ?
N11 C24 H24 116.4 . . ?
C25 C24 H24 116.4 . . ?
C26 C25 C30 118.1(3) . . ?
C26 C25 C24 115.8(3) . . ?
C30 C25 C24 126.1(3) . . ?
C27 C26 C25 123.8(3) . . ?
C27 C26 H26 118.1 . . ?
C25 C26 H26 118.1 . . ?
C28 C27 C26 117.4(3) . . ?
C28 C27 C31 119.9(3) . . ?
C26 C27 C31 122.6(3) . . ?
C29 C28 C27 120.6(3) . . ?
C29 C28 H28 119.7 . . ?
C27 C28 H28 119.7 . . ?
C28 C29 C30 122.2(3) . . ?
C28 C29 C59 132.5(3) . . ?
C30 C29 C59 105.1(3) . . ?
N6 C30 C25 129.8(3) . . ?
N6 C30 C29 112.5(3) . . ?
C25 C30 C29 117.7(3) . . ?
C33 C31 C32 110.3(4) . . ?
C33 C31 C27 110.5(4) . . ?
C32 C31 C27 113.7(3) . . ?
C33 C31 C34 107.9(4) . . ?
C32 C31 C34 106.1(4) . . ?
C27 C31 C34 108.1(3) . . ?
C31 C32 H32A 109.5 . . ?
C31 C32 H32B 109.5 . . ?
H32A C32 H32B 109.5 . . ?
C31 C32 H32C 109.5 . . ?
H32A C32 H32C 109.5 . . ?
H32B C32 H32C 109.5 . . ?
C31 C33 H33A 109.5 . . ?
C31 C33 H33B 109.5 . . ?
H33A C33 H33B 109.5 . . ?
C31 C33 H33C 109.5 . . ?
H33A C33 H33C 109.5 . . ?
H33B C33 H33C 109.5 . . ?
C31 C34 H34A 109.5 . . ?
C31 C34 H34B 109.5 . . ?
H34A C34 H34B 109.5 . . ?
C31 C34 H34C 109.5 . . ?
H34A C34 H34C 109.5 . . ?
H34B C34 H34C 109.5 . . ?
C54 N41 C42 116.8(3) . . ?
C54 N41 Ba1 126.8(2) . . ?
C42 N41 Ba1 115.78(19) . . ?
C43 C42 C47 121.5(3) . . ?
C43 C42 N41 120.4(3) . . ?
C47 C42 N41 117.9(3) . . ?
C44 C43 C42 117.7(4) . . ?
C44 C43 C48 120.6(3) . . ?
C42 C43 C48 121.6(3) . . ?
C45 C44 C43 121.5(4) . . ?
C45 C44 H44 119.3 . . ?
C43 C44 H44 119.3 . . ?
C44 C45 C46 120.3(4) . . ?
C44 C45 H45 119.9 . . ?
C46 C45 H45 119.9 . . ?
C45 C46 C47 120.9(4) . . ?
C45 C46 H46 119.6 . . ?
C47 C46 H46 119.6 . . ?
C46 C47 C42 118.2(4) . . ?
C46 C47 C51 120.7(4) . . ?
C42 C47 C51 121.1(3) . . ?
C43 C48 C49 113.4(4) . . ?
C43 C48 C50 109.9(4) . . ?
C49 C48 C50 108.5(5) . . ?
C43 C48 H48 108.3 . . ?
C49 C48 H48 108.3 . . ?
C50 C48 H48 108.3 . . ?
C48 C49 H49A 109.5 . . ?
C48 C49 H49B 109.5 . . ?
H49A C49 H49B 109.5 . . ?
C48 C49 H49C 109.5 . . ?
H49A C49 H49C 109.5 . . ?
H49B C49 H49C 109.5 . . ?
C48 C50 H50A 109.5 . . ?
C48 C50 H50B 109.5 . . ?
H50A C50 H50B 109.5 . . ?
C48 C50 H50C 109.5 . . ?
H50A C50 H50C 109.5 . . ?
H50B C50 H50C 109.5 . . ?
C47 C51 C52 113.1(4) . . ?
C47 C51 C53 110.4(4) . . ?
C52 C51 C53 109.8(4) . . ?
C47 C51 H51 107.8 . . ?
C52 C51 H51 107.8 . . ?
C53 C51 H51 107.8 . . ?
C51 C52 H52A 109.5 . . ?
C51 C52 H52B 109.5 . . ?
H52A C52 H52B 109.5 . . ?
C51 C52 H52C 109.5 . . ?
H52A C52 H52C 109.5 . . ?
H52B C52 H52C 109.5 . . ?
C51 C53 H53A 109.5 . . ?
C51 C53 H53B 109.5 . . ?
H53A C53 H53B 109.5 . . ?
C51 C53 H53C 109.5 . . ?
H53A C53 H53C 109.5 . . ?
H53B C53 H53C 109.5 . . ?
N41 C54 C55 126.5(3) . . ?
N41 C54 H54 116.7 . . ?
C55 C54 H54 116.7 . . ?
C56 C55 C60 117.7(3) . . ?
C56 C55 C54 116.5(3) . . ?
C60 C55 C54 125.4(3) . . ?
C57 C56 C55 124.4(3) . . ?
C57 C56 H56 117.8 . . ?
C55 C56 H56 117.8 . . ?
C56 C57 C58 117.1(3) . . ?
C56 C57 C61 122.0(3) . . ?
C58 C57 C61 120.9(3) . . ?
C59 C58 C57 120.5(3) . . ?
C59 C58 H58 119.7 . . ?
C57 C58 H58 119.7 . . ?
C58 C59 C60 122.3(3) . . ?
C58 C59 C29 132.5(3) . . ?
C60 C59 C29 105.1(3) . . ?
N6 C60 C55 129.5(3) . . ?
N6 C60 C59 112.6(3) . . ?
C55 C60 C59 117.7(3) . . ?
C64A C61 C62A 111.4(6) . . ?
C63B C61 C57 113.1(7) . . ?
C64A C61 C57 108.3(5) . . ?
C62A C61 C57 110.3(4) . . ?
C64A C61 C63A 111.1(7) . . ?
C62A C61 C63A 105.0(6) . . ?
C57 C61 C63A 110.8(4) . . ?
C63B C61 C64B 109.8(10) . . ?
C57 C61 C64B 108.2(6) . . ?
C63B C61 C62B 108.7(9) . . ?
C57 C61 C62B 112.6(6) . . ?
C64B C61 C62B 103.9(9) . . ?
C61 C63A H63A 109.5 . . ?
C61 C63A H63B 109.5 . . ?
H63A C63A H63B 109.5 . . ?
C61 C63A H63C 109.5 . . ?
H63A C63A H63C 109.5 . . ?
H63B C63A H63C 109.5 . . ?
C61 C62A H62A 109.5 . . ?
C61 C62A H62B 109.5 . . ?
H62A C62A H62B 109.5 . . ?
C61 C62A H62C 109.5 . . ?
H62A C62A H62C 109.5 . . ?
H62B C62A H62C 109.5 . . ?
C61 C64A H64A 109.5 . . ?
C61 C64A H64B 109.5 . . ?
H64A C64A H64B 109.5 . . ?
C61 C64A H64C 109.5 . . ?
H64A C64A H64C 109.5 . . ?
H64B C64A H64C 109.5 . . ?
C61 C62B H62D 109.5 . . ?
C61 C62B H62E 109.5 . . ?
H62D C62B H62E 109.5 . . ?
C61 C62B H62F 109.5 . . ?
H62D C62B H62F 109.5 . . ?
H62E C62B H62F 109.5 . . ?
C61 C63B H63D 109.5 . . ?
C61 C63B H63E 109.5 . . ?
H63D C63B H63E 109.5 . . ?
C61 C63B H63F 109.5 . . ?
H63D C63B H63F 109.5 . . ?
H63E C63B H63F 109.5 . . ?
C61 C64B H64D 109.5 . . ?
C61 C64B H64E 109.5 . . ?
H64D C64B H64E 109.5 . . ?
C61 C64B H64F 109.5 . . ?
H64D C64B H64F 109.5 . . ?
H64E C64B H64F 109.5 . . ?
C82A O81A C84A 111.6(9) . . ?
C82A O81A Ba1 116.6(8) . . ?
C84A O81A Ba1 123.9(6) . . ?
O81A C82A C83A 113.4(12) . . ?
O81A C82A H82A 108.9 . . ?
C83A C82A H82A 108.9 . . ?
O81A C82A H82B 108.9 . . ?
C83A C82A H82B 108.9 . . ?
H82A C82A H82B 107.7 . . ?
C82A C83A H83A 109.5 . . ?
C82A C83A H83B 109.5 . . ?
H83A C83A H83B 109.5 . . ?
C82A C83A H83C 109.5 . . ?
H83A C83A H83C 109.5 . . ?
H83B C83A H83C 109.5 . . ?
O81A C84A C85A 110.7(9) . . ?
O81A C84A H84A 109.5 . . ?
C85A C84A H84A 109.5 . . ?
O81A C84A H84B 109.5 . . ?
C85A C84A H84B 109.5 . . ?
H84A C84A H84B 108.1 . . ?
C84A C85A H85A 109.5 . . ?
C84A C85A H85B 109.5 . . ?
H85A C85A H85B 109.5 . . ?
C84A C85A H85C 109.5 . . ?
H85A C85A H85C 109.5 . . ?
H85B C85A H85C 109.5 . . ?
C82B O81B C84B 112.1(14) . . ?
C82B O81B Ba1 131.9(12) . . ?
C84B O81B Ba1 110.3(11) . . ?
O81B C82B C83B 104.4(12) . . ?
O81B C82B H82C 110.9 . . ?
C83B C82B H82C 110.9 . . ?
O81B C82B H82D 110.9 . . ?
C83B C82B H82D 110.9 . . ?
H82C C82B H82D 108.9 . . ?
C82B C83B H83D 109.5 . . ?
C82B C83B H83E 109.5 . . ?
H83D C83B H83E 109.5 . . ?
C82B C83B H83F 109.5 . . ?
H83D C83B H83F 109.5 . . ?
H83E C83B H83F 109.5 . . ?
O81B C84B C85B 114(2) . . ?
O81B C84B H84C 108.9 . . ?
C85B C84B H84C 108.9 . . ?
O81B C84B H84D 108.9 . . ?
C85B C84B H84D 108.9 . . ?
H84C C84B H84D 107.7 . . ?
C84B C85B H85D 109.5 . . ?
C84B C85B H85E 109.5 . . ?
H85D C85B H85E 109.5 . . ?
C84B C85B H85F 109.5 . . ?
H85D C85B H85F 109.5 . . ?
H85E C85B H85F 109.5 . . ?

loop_
_geom_bond_atom_site_label_1
_geom_bond_atom_site_label_2
_geom_bond_distance
_geom_bond_site_symmetry_2
_geom_bond_publ_flag
Ba1 N1B 2.587(4) . ?
Ba1 N1A 2.587(4) . ?
Ba1 N6 2.687(3) . ?
Ba1 O81B 2.756(13) . ?
Ba1 N41 2.796(3) . ?
Ba1 O81A 2.802(7) . ?
Ba1 N11 2.803(3) . ?
Ba1 Si1B 3.498(10) . ?
Ba1 Si1A 3.5686(16) . ?
Ba1 Si2B 3.593(11) . ?
Ba1 Si2A 3.6558(16) . ?
N1A Si2A 1.668(4) . ?
N1A Si1A 1.684(4) . ?
Si1A C2A 1.862(8) . ?
Si1A C3A 1.881(8) . ?
Si1A H1A 1.54(6) . ?
Si2A C4A 1.857(8) . ?
Si2A C5A 1.862(8) . ?
Si2A H2A 1.45(6) . ?
C2A H2B 0.9800 . ?
C2A H2C 0.9800 . ?
C2A H2D 0.9800 . ?
C3A H3A 0.9800 . ?
C3A H3B 0.9800 . ?
C3A H3C 0.9800 . ?
C4A H4A 0.9800 . ?
C4A H4B 0.9800 . ?
C4A H4C 0.9800 . ?
C5A H5A 0.9800 . ?
C5A H5B 0.9800 . ?
C5A H5C 0.9800 . ?
N1B Si1B 1.559(10) . ?
N1B Si2B 1.727(12) . ?
Si1B C2B 1.84(2) . ?
Si1B C3B 2.03(4) . ?
Si1B HI1B 1.0000 . ?
Si2B C5B 1.86(2) . ?
Si2B C4B 1.86(2) . ?
Si2B HI2B 1.0000 . ?
C2B H2B1 0.9800 . ?
C2B H2B2 0.9800 . ?
C2B H2B3 0.9800 . ?
C3B H3B1 0.9800 . ?
C3B H3B2 0.9800 . ?
C3B H3B3 0.9800 . ?
C4B H4B1 0.9800 . ?
C4B H4B2 0.9800 . ?
C4B H4B3 0.9800 . ?
C5B H5B1 0.9800 . ?
C5B H5B2 0.9800 . ?
C5B H5B3 0.9800 . ?
N6 C60 1.379(4) . ?
N6 C30 1.383(4) . ?
N11 C24 1.284(5) . ?
N11 C12 1.461(5) . ?
C12 C13 1.400(7) . ?
C12 C17 1.407(6) . ?
C13 C14 1.412(6) . ?
C13 C18 1.506(7) . ?
C14 C15 1.380(8) . ?
C14 H14 0.9500 . ?
C15 C16 1.374(8) . ?
C15 H15 0.9500 . ?
C16 C17 1.419(6) . ?
C16 H16 0.9500 . ?
C17 C21 1.494(8) . ?
C18 C20 1.524(7) . ?
C18 C19 1.538(7) . ?
C18 H18 1.0000 . ?
C19 H19A 0.9800 . ?
C19 H19B 0.9800 . ?
C19 H19C 0.9800 . ?
C20 H20A 0.9800 . ?
C20 H20B 0.9800 . ?
C20 H20C 0.9800 . ?
C21 C23 1.524(8) . ?
C21 C22 1.538(7) . ?
C21 H21 1.0000 . ?
C22 H22A 0.9800 . ?
C22 H22B 0.9800 . ?
C22 H22C 0.9800 . ?
C23 H23A 0.9800 . ?
C23 H23B 0.9800 . ?
C23 H23C 0.9800 . ?
C24 C25 1.460(5) . ?
C24 H24 0.9500 . ?
C25 C26 1.408(5) . ?
C25 C30 1.416(5) . ?
C26 C27 1.398(5) . ?
C26 H26 0.9500 . ?
C27 C28 1.396(5) . ?
C27 C31 1.543(5) . ?
C28 C29 1.384(5) . ?
C28 H28 0.9500 . ?
C29 C30 1.428(4) . ?
C29 C59 1.443(5) . ?
C31 C33 1.507(7) . ?
C31 C32 1.527(6) . ?
C31 C34 1.566(6) . ?
C32 H32A 0.9800 . ?
C32 H32B 0.9800 . ?
C32 H32C 0.9800 . ?
C33 H33A 0.9800 . ?
C33 H33B 0.9800 . ?
C33 H33C 0.9800 . ?
C34 H34A 0.9800 . ?
C34 H34B 0.9800 . ?
C34 H34C 0.9800 . ?
N41 C54 1.276(4) . ?
N41 C42 1.440(4) . ?
C42 C43 1.402(5) . ?
C42 C47 1.402(5) . ?
C43 C44 1.398(5) . ?
C43 C48 1.508(6) . ?
C44 C45 1.372(7) . ?
C44 H44 0.9500 . ?
C45 C46 1.376(7) . ?
C45 H45 0.9500 . ?
C46 C47 1.396(6) . ?
C46 H46 0.9500 . ?
C47 C51 1.522(6) . ?
C48 C49 1.514(6) . ?
C48 C50 1.547(8) . ?
C48 H48 1.0000 . ?
C49 H49A 0.9800 . ?
C49 H49B 0.9800 . ?
C49 H49C 0.9800 . ?
C50 H50A 0.9800 . ?
C50 H50B 0.9800 . ?
C50 H50C 0.9800 . ?
C51 C52 1.522(7) . ?
C51 C53 1.523(7) . ?
C51 H51 1.0000 . ?
C52 H52A 0.9800 . ?
C52 H52B 0.9800 . ?
C52 H52C 0.9800 . ?
C53 H53A 0.9800 . ?
C53 H53B 0.9800 . ?
C53 H53C 0.9800 . ?
C54 C55 1.453(5) . ?
C54 H54 0.9500 . ?
C55 C56 1.416(5) . ?
C55 C60 1.417(5) . ?
C56 C57 1.386(5) . ?
C56 H56 0.9500 . ?
C57 C58 1.401(5) . ?
C57 C61 1.533(5) . ?
C58 C59 1.385(5) . ?
C58 H58 0.9500 . ?
C59 C60 1.426(4) . ?
C61 C63B 1.414(17) . ?
C61 C64A 1.485(10) . ?
C61 C62A 1.510(8) . ?
C61 C63A 1.567(9) . ?
C61 C64B 1.572(17) . ?
C61 C62B 1.616(15) . ?
C63A H63A 0.9800 . ?
C63A H63B 0.9800 . ?
C63A H63C 0.9800 . ?
C62A H62A 0.9800 . ?
C62A H62B 0.9800 . ?
C62A H62C 0.9800 . ?
C64A H64A 0.9800 . ?
C64A H64B 0.9800 . ?
C64A H64C 0.9800 . ?
C62B H62D 0.9800 . ?
C62B H62E 0.9800 . ?
C62B H62F 0.9800 . ?
C63B H63D 0.9800 . ?
C63B H63E 0.9800 . ?
C63B H63F 0.9800 . ?
C64B H64D 0.9800 . ?
C64B H64E 0.9800 . ?
C64B H64F 0.9800 . ?
O81A C82A 1.291(16) . ?
O81A C84A 1.462(12) . ?
C82A C83A 1.519(18) . ?
C82A H82A 0.9900 . ?
C82A H82B 0.9900 . ?
C83A H83A 0.9800 . ?
C83A H83B 0.9800 . ?
C83A H83C 0.9800 . ?
C84A C85A 1.55(2) . ?
C84A H84A 0.9900 . ?
C84A H84B 0.9900 . ?
C85A H85A 0.9800 . ?
C85A H85B 0.9800 . ?
C85A H85C 0.9800 . ?
O81B C82B 1.42(2) . ?
O81B C84B 1.50(3) . ?
C82B C83B 1.67(2) . ?
C82B H82C 0.9900 . ?
C82B H82D 0.9900 . ?
C83B H83D 0.9800 . ?
C83B H83E 0.9800 . ?
C83B H83F 0.9800 . ?
C84B C85B 1.52(3) . ?
C84B H84C 0.9900 . ?
C84B H84D 0.9900 . ?
C85B H85D 0.9800 . ?
C85B H85E 0.9800 . ?
C85B H85F 0.9800 . ?

loop_
_geom_torsion_atom_site_label_1
_geom_torsion_atom_site_label_2
_geom_torsion_atom_site_label_3
_geom_torsion_atom_site_label_4
_geom_torsion
_geom_torsion_site_symmetry_1
_geom_torsion_site_symmetry_2
_geom_torsion_site_symmetry_3
_geom_torsion_site_symmetry_4
_geom_torsion_publ_flag
Si2A N1A Si1A C2A 66.0(5) . . . . ?
Ba1 N1A Si1A C2A -113.4(3) . . . . ?
Si2A N1A Si1A C3A -57.9(5) . . . . ?
Ba1 N1A Si1A C3A 122.7(3) . . . . ?
Si2A N1A Si1A Ba1 179.4(5) . . . . ?
Si1A N1A Si2A C4A -67.1(5) . . . . ?
Ba1 N1A Si2A C4A 112.3(3) . . . . ?
Si1A N1A Si2A C5A 56.6(5) . . . . ?
Ba1 N1A Si2A C5A -124.0(3) . . . . ?
Si1A N1A Si2A Ba1 -179.4(5) . . . . ?
Si2B N1B Si1B C2B 63(2) . . . . ?
Ba1 N1B Si1B C2B -121(2) . . . . ?
Si2B N1B Si1B C3B -71.8(19) . . . . ?
Ba1 N1B Si1B C3B 103.8(18) . . . . ?
Si2B N1B Si1B Ba1 -175.6(9) . . . . ?
Si1B N1B Si2B C5B 43(2) . . . . ?
Ba1 N1B Si2B C5B -132(2) . . . . ?
Si1B N1B Si2B C4B -94(2) . . . . ?
Ba1 N1B Si2B C4B 90.5(19) . . . . ?
Si1B N1B Si2B Ba1 175.6(9) . . . . ?
C24 N11 C12 C13 95.1(5) . . . . ?
Ba1 N11 C12 C13 -92.8(4) . . . . ?
C24 N11 C12 C17 -88.9(5) . . . . ?
Ba1 N11 C12 C17 83.2(3) . . . . ?
C17 C12 C13 C14 1.6(6) . . . . ?
N11 C12 C13 C14 177.4(4) . . . . ?
C17 C12 C13 C18 179.0(4) . . . . ?
N11 C12 C13 C18 -5.2(6) . . . . ?
C12 C13 C14 C15 -0.1(7) . . . . ?
C18 C13 C14 C15 -177.6(4) . . . . ?
C13 C14 C15 C16 -0.7(8) . . . . ?
C14 C15 C16 C17 0.2(7) . . . . ?
C13 C12 C17 C16 -2.2(6) . . . . ?
N11 C12 C17 C16 -178.0(4) . . . . ?
C13 C12 C17 C21 179.6(4) . . . . ?
N11 C12 C17 C21 3.8(6) . . . . ?
C15 C16 C17 C12 1.2(6) . . . . ?
C15 C16 C17 C21 179.5(4) . . . . ?
C12 C13 C18 C20 156.1(4) . . . . ?
C14 C13 C18 C20 -26.6(6) . . . . ?
C12 C13 C18 C19 -82.2(5) . . . . ?
C14 C13 C18 C19 95.1(5) . . . . ?
C12 C17 C21 C23 86.6(6) . . . . ?
C16 C17 C21 C23 -91.5(5) . . . . ?
C12 C17 C21 C22 -150.9(5) . . . . ?
C16 C17 C21 C22 30.9(6) . . . . ?
C12 N11 C24 C25 179.3(4) . . . . ?
Ba1 N11 C24 C25 9.0(6) . . . . ?
N11 C24 C25 C26 -171.1(4) . . . . ?
N11 C24 C25 C30 10.7(7) . . . . ?
C30 C25 C26 C27 -1.9(6) . . . . ?
C24 C25 C26 C27 179.7(4) . . . . ?
C25 C26 C27 C28 -0.7(5) . . . . ?
C25 C26 C27 C31 177.4(3) . . . . ?
C26 C27 C28 C29 1.1(5) . . . . ?
C31 C27 C28 C29 -177.0(3) . . . . ?
C27 C28 C29 C30 1.2(5) . . . . ?
C27 C28 C29 C59 174.7(3) . . . . ?
C60 N6 C30 C25 176.9(3) . . . . ?
Ba1 N6 C30 C25 -36.3(5) . . . . ?
C60 N6 C30 C29 -0.9(4) . . . . ?
Ba1 N6 C30 C29 145.9(2) . . . . ?
C26 C25 C30 N6 -173.6(3) . . . . ?
C24 C25 C30 N6 4.5(6) . . . . ?
C26 C25 C30 C29 4.1(5) . . . . ?
C24 C25 C30 C29 -177.7(3) . . . . ?
C28 C29 C30 N6 174.2(3) . . . . ?
C59 C29 C30 N6 -0.8(4) . . . . ?
C28 C29 C30 C25 -3.9(5) . . . . ?
C59 C29 C30 C25 -178.9(3) . . . . ?
C28 C27 C31 C33 -55.2(5) . . . . ?
C26 C27 C31 C33 126.7(4) . . . . ?
C28 C27 C31 C32 -179.9(4) . . . . ?
C26 C27 C31 C32 2.1(6) . . . . ?
C28 C27 C31 C34 62.6(5) . . . . ?
C26 C27 C31 C34 -115.4(4) . . . . ?
C54 N41 C42 C43 92.0(4) . . . . ?
Ba1 N41 C42 C43 -79.4(3) . . . . ?
C54 N41 C42 C47 -92.4(4) . . . . ?
Ba1 N41 C42 C47 96.2(3) . . . . ?
C47 C42 C43 C44 2.1(5) . . . . ?
N41 C42 C43 C44 177.5(3) . . . . ?
C47 C42 C43 C48 178.7(4) . . . . ?
N41 C42 C43 C48 -5.9(5) . . . . ?
C42 C43 C44 C45 -0.3(6) . . . . ?
C48 C43 C44 C45 -176.9(4) . . . . ?
C43 C44 C45 C46 -1.3(7) . . . . ?
C44 C45 C46 C47 1.1(7) . . . . ?
C45 C46 C47 C42 0.6(7) . . . . ?
C45 C46 C47 C51 -179.6(4) . . . . ?
C43 C42 C47 C46 -2.2(6) . . . . ?
N41 C42 C47 C46 -177.8(3) . . . . ?
C43 C42 C47 C51 177.9(4) . . . . ?
N41 C42 C47 C51 2.4(5) . . . . ?
C44 C43 C48 C49 -36.7(6) . . . . ?
C42 C43 C48 C49 146.8(4) . . . . ?
C44 C43 C48 C50 84.9(5) . . . . ?
C42 C43 C48 C50 -91.6(5) . . . . ?
C46 C47 C51 C52 35.0(6) . . . . ?
C42 C47 C51 C52 -145.2(4) . . . . ?
C46 C47 C51 C53 -88.4(5) . . . . ?
C42 C47 C51 C53 91.4(5) . . . . ?
C42 N41 C54 C55 171.2(3) . . . . ?
Ba1 N41 C54 C55 -18.5(5) . . . . ?
N41 C54 C55 C56 169.8(3) . . . . ?
N41 C54 C55 C60 -17.2(6) . . . . ?
C60 C55 C56 C57 0.5(5) . . . . ?
C54 C55 C56 C57 174.0(3) . . . . ?
C55 C56 C57 C58 -3.5(6) . . . . ?
C55 C56 C57 C61 174.5(4) . . . . ?
C56 C57 C58 C59 2.1(5) . . . . ?
C61 C57 C58 C59 -175.9(4) . . . . ?
C57 C58 C59 C60 2.3(5) . . . . ?
C57 C58 C59 C29 -174.9(4) . . . . ?
C28 C29 C59 C58 5.4(7) . . . . ?
C30 C29 C59 C58 179.6(4) . . . . ?
C28 C29 C59 C60 -172.2(4) . . . . ?
C30 C29 C59 C60 2.1(3) . . . . ?
C30 N6 C60 C55 -172.4(3) . . . . ?
Ba1 N6 C60 C55 39.0(4) . . . . ?
C30 N6 C60 C59 2.4(4) . . . . ?
Ba1 N6 C60 C59 -146.3(2) . . . . ?
C56 C55 C60 N6 178.4(3) . . . . ?
C54 C55 C60 N6 5.5(6) . . . . ?
C56 C55 C60 C59 3.9(5) . . . . ?
C54 C55 C60 C59 -169.0(3) . . . . ?
C58 C59 C60 N6 179.3(3) . . . . ?
C29 C59 C60 N6 -2.9(4) . . . . ?
C58 C59 C60 C55 -5.3(5) . . . . ?
C29 C59 C60 C55 172.5(3) . . . . ?
C56 C57 C61 C63B 56.1(9) . . . . ?
C58 C57 C61 C63B -126.0(9) . . . . ?
C56 C57 C61 C64A -105.3(7) . . . . ?
C58 C57 C61 C64A 72.6(7) . . . . ?
C56 C57 C61 C62A 132.6(5) . . . . ?
C58 C57 C61 C62A -49.5(6) . . . . ?
C56 C57 C61 C63A 16.8(7) . . . . ?
C58 C57 C61 C63A -165.3(6) . . . . ?
C56 C57 C61 C64B -65.8(8) . . . . ?
C58 C57 C61 C64B 112.1(8) . . . . ?
C56 C57 C61 C62B 179.9(7) . . . . ?
C58 C57 C61 C62B -2.2(9) . . . . ?
C84A O81A C82A C83A -73.3(13) . . . . ?
Ba1 O81A C82A C83A 136.3(9) . . . . ?
C82A O81A C84A C85A 163.9(11) . . . . ?
Ba1 O81A C84A C85A -48.3(12) . . . . ?
C84B O81B C82B C83B -170.8(15) . . . . ?
Ba1 O81B C82B C83B 39.0(19) . . . . ?
C82B O81B C84B C85B 71(2) . . . . ?
Ba1 O81B C84B C85B -132.2(16) . . . . ?
